data_4083126
loop_
_publ_author_name
'Koshevoy, Igor O.'
'Chang, Yuh-Chia'
'Chen, Yi-An'
'Karttunen, Antti J.'
'Grachova, Elena V.'
'Tunik, Sergey P.'
'J\"anis, Janne'
'Pakkanen, Tapani A.'
'Chou, Pi-Tai'

_publ_section_title
;
 Luminescent Gold(I) Alkynyl Clusters Stabilized by Flexible Diphosphine
 Ligands
;
_journal_issue 9
_journal_name_full Organometallics
_journal_page_first 2363
_journal_paper_doi 10.1021/om5002952
_journal_volume 33
_journal_year 2014
_chemical_formula_moiety '2(C114 H96 Au6 O4 P4), 4(F6 P), 2(C3 H6 O), 2(C H2 Cl2), 7(C H4 O)'
_chemical_formula_sum 'C243 H236 Au12 Cl4 F24 O17 P12'
_chemical_formula_weight 6761.36
_chemical_name_systematic
; 
 ? 
;
_space_group_IT_number 114
_symmetry_cell_setting tetragonal
_symmetry_space_group_name_Hall 'P -4 2n'
_symmetry_space_group_name_H-M 'P -4 21 c'
_atom_sites_solution_hydrogens geom
_atom_sites_solution_primary direct
_atom_sites_solution_secondary difmap
_audit_creation_method SHELXL-97
_cell_angle_alpha 90.00
_cell_angle_beta 90.00
_cell_angle_gamma 90.00
_cell_formula_units_Z 4
_cell_length_a 34.1255(9)
_cell_length_b 34.1255(9)
_cell_length_c 20.3712(8)
_cell_measurement_reflns_used 9983
_cell_measurement_temperature 100(2)
_cell_measurement_theta_max 30.53
_cell_measurement_theta_min 2.59
_cell_volume 23723.3(13)
_computing_cell_refinement 'SAINT (Bruker AXS, 2009)'
_computing_data_collection 'APEX2 (Bruker AXS, 2010)'
_computing_data_reduction 'SAINT (Bruker AXS, 2009)'
_computing_molecular_graphics 'Diamond v.3.2g (Brandenburg, 2011)'
_computing_publication_material 'SHELXL-97 (Sheldrick, 2008)'
_computing_structure_refinement 'SHELXL-97 (Sheldrick, 2008)'
_computing_structure_solution 'SHELXS-97 (Sheldrick, 2008)'
_diffrn_ambient_temperature 100(2)
_diffrn_detector_area_resol_mean 16
_diffrn_measured_fraction_theta_full 0.999
_diffrn_measured_fraction_theta_max 0.999
_diffrn_measurement_device '62mm x 62mm CCD camera on three-circle goniostat'
_diffrn_measurement_device_type 'Bruker SMART APEX II CCD'
_diffrn_measurement_method '\f scans and \w scans'
_diffrn_radiation_monochromator 'flat graphite crystal'
_diffrn_radiation_source 'fine-focus sealed tube'
_diffrn_radiation_type MoK\a
_diffrn_radiation_wavelength 0.71073
_diffrn_reflns_av_R_equivalents 0.0666
_diffrn_reflns_av_sigmaI/netI 0.0357
_diffrn_reflns_limit_h_max 49
_diffrn_reflns_limit_h_min -49
_diffrn_reflns_limit_k_max 49
_diffrn_reflns_limit_k_min -49
_diffrn_reflns_limit_l_max 29
_diffrn_reflns_limit_l_min -29
_diffrn_reflns_number 515645
_diffrn_reflns_theta_full 30.78
_diffrn_reflns_theta_max 30.78
_diffrn_reflns_theta_min 1.16
_exptl_absorpt_coefficient_mu 7.594
_exptl_absorpt_correction_T_max 0.3120
_exptl_absorpt_correction_T_min 0.1708
_exptl_absorpt_correction_type numerical
_exptl_absorpt_process_details 'SADABS (Sheldrick, 2008)'
_exptl_crystal_colour colourless
_exptl_crystal_density_diffrn 1.893
_exptl_crystal_density_method 'not measured'
_exptl_crystal_description block
_exptl_crystal_F_000 12968
_exptl_crystal_size_max 0.36
_exptl_crystal_size_mid 0.28
_exptl_crystal_size_min 0.20
_refine_diff_density_max 2.041
_refine_diff_density_min -1.536
_refine_diff_density_rms 0.160
_refine_ls_abs_structure_details 'Flack H D (1983), Acta Cryst. A39, 876-881'
_refine_ls_abs_structure_Flack 0.582(4)
_refine_ls_extinction_method none
_refine_ls_goodness_of_fit_ref 1.086
_refine_ls_hydrogen_treatment constr
_refine_ls_matrix_type full
_refine_ls_number_parameters 1417
_refine_ls_number_reflns 37092
_refine_ls_number_restraints 25
_refine_ls_restrained_S_all 1.090
_refine_ls_R_factor_all 0.0478
_refine_ls_R_factor_gt 0.0309
_refine_ls_shift/su_max 0.000
_refine_ls_shift/su_mean 0.000
_refine_ls_structure_factor_coef Fsqd
_refine_ls_weighting_details 'calc w=1/[\s^2^(Fo^2^)+(0.0157P)^2^+92.1240P] where P=(Fo^2^+2Fc^2^)/3'
_refine_ls_weighting_scheme calc
_refine_ls_wR_factor_gt 0.0594
_refine_ls_wR_factor_ref 0.0660
_reflns_number_gt 31780
_reflns_number_total 37092
_reflns_threshold_expression >2sigma(I)
_cod_data_source_file om5002952_si_002.cif
_cod_data_source_block 3
_cod_depositor_comments 'Adding full bibliography for 4083123--4083128.cif.'
_cod_database_code 4083126

loop_
_symmetry_equiv_pos_as_xyz
'x, y, z'
'-x, -y, z'
'y, -x, -z'
'-y, x, -z'
'-x+1/2, y+1/2, -z+1/2'
'x+1/2, -y+1/2, -z+1/2'
'-y+1/2, -x+1/2, z+1/2'
'y+1/2, x+1/2, z+1/2'

loop_
_atom_site_label
_atom_site_type_symbol
_atom_site_fract_x
_atom_site_fract_y
_atom_site_fract_z
_atom_site_U_iso_or_equiv
_atom_site_adp_type
_atom_site_occupancy
_atom_site_symmetry_multiplicity
_atom_site_calc_flag
_atom_site_refinement_flags
C1 C 0.70296(15) 0.01232(15) 0.6658(3) 0.0207(10) Uani 1 1 d .
C2 C 0.66972(17) 0.02206(16) 0.6533(3) 0.0227(11) Uani 1 1 d .
C3 C 0.70121(14) -0.04095(15) 0.8215(3) 0.0203(10) Uani 1 1 d .
C4 C 0.67085(15) -0.05986(14) 0.8183(3) 0.0197(10) Uani 1 1 d .
C5 C 0.81147(15) -0.02929(14) 0.6801(3) 0.0192(10) Uani 1 1 d .
C6 C 0.84499(15) -0.04021(14) 0.6809(3) 0.0187(10) Uani 1 1 d .
C7 C 0.79796(15) 0.02368(15) 0.8263(3) 0.0195(10) Uani 1 1 d .
C8 C 0.83069(15) 0.03829(13) 0.8257(3) 0.0177(9) Uani 1 1 d .
C9 C 0.63114(16) 0.02769(17) 0.6212(3) 0.0265(12) Uani 1 1 d .
C10 C 0.62038(18) 0.07143(18) 0.6176(3) 0.0304(14) Uani 1 1 d .
C11 C 0.5833(2) 0.0839(2) 0.6317(4) 0.049(2) Uani 1 1 d .
H310 H 0.5639 0.0660 0.6463 0.059 Uiso 1 1 calc R
C12 C 0.5745(3) 0.1243(3) 0.6239(5) 0.073(3) Uani 1 1 d .
H311 H 0.5488 0.1335 0.6330 0.087 Uiso 1 1 calc R
C13 C 0.6023(4) 0.1496(3) 0.6038(5) 0.074(4) Uani 1 1 d .
H312 H 0.5962 0.1766 0.5997 0.088 Uiso 1 1 calc R
C14 C 0.6392(3) 0.1367(2) 0.5891(4) 0.053(2) Uani 1 1 d .
H091 H 0.6583 0.1547 0.5737 0.064 Uiso 1 1 calc R
C15 C 0.6487(2) 0.09786(18) 0.5965(3) 0.0343(14) Uani 1 1 d .
H055 H 0.6746 0.0891 0.5872 0.041 Uiso 1 1 calc R
C16 C 0.63292(18) 0.01199(16) 0.5503(3) 0.0273(12) Uani 1 1 d .
C17 C 0.6680(2) 0.00577(17) 0.5172(3) 0.0320(14) Uani 1 1 d .
H034 H 0.6921 0.0109 0.5386 0.038 Uiso 1 1 calc R
C18 C 0.6679(3) -0.0078(2) 0.4533(4) 0.050(2) Uani 1 1 d .
H092 H 0.6920 -0.0122 0.4311 0.060 Uiso 1 1 calc R
C19 C 0.6329(3) -0.0151(2) 0.4218(4) 0.055(2) Uani 1 1 d .
H313 H 0.6328 -0.0241 0.3777 0.067 Uiso 1 1 calc R
C20 C 0.5986(3) -0.0092(2) 0.4540(4) 0.052(2) Uani 1 1 d .
H093 H 0.5746 -0.0146 0.4321 0.062 Uiso 1 1 calc R
C21 C 0.5977(2) 0.00428(19) 0.5179(4) 0.0383(16) Uani 1 1 d .
H079 H 0.5733 0.0083 0.5395 0.046 Uiso 1 1 calc R
C22 C 0.63114(15) -0.07587(15) 0.8313(3) 0.0212(11) Uani 1 1 d .
C23 C 0.60884(16) -0.04151(17) 0.8649(3) 0.0267(12) Uani 1 1 d .
C24 C 0.5979(2) -0.0427(2) 0.9303(4) 0.0392(16) Uani 1 1 d .
H102 H 0.6026 -0.0655 0.9559 0.047 Uiso 1 1 calc R
C25 C 0.5800(2) -0.0101(3) 0.9577(5) 0.064(3) Uani 1 1 d .
H316 H 0.5721 -0.0109 1.0024 0.076 Uiso 1 1 calc R
C26 C 0.5734(2) 0.0232(3) 0.9223(5) 0.062(3) Uani 1 1 d .
H317 H 0.5619 0.0454 0.9427 0.074 Uiso 1 1 calc R
C27 C 0.5836(2) 0.0246(2) 0.8566(5) 0.054(2) Uani 1 1 d .
H111 H 0.5786 0.0474 0.8313 0.065 Uiso 1 1 calc R
C28 C 0.60150(18) -0.0083(2) 0.8280(4) 0.0405(17) Uani 1 1 d .
H036 H 0.6086 -0.0077 0.7829 0.049 Uiso 1 1 calc R
C29 C 0.63384(16) -0.11286(16) 0.8735(3) 0.0215(11) Uani 1 1 d .
C30 C 0.60952(17) -0.14435(17) 0.8626(3) 0.0279(13) Uani 1 1 d .
H032 H 0.5908 -0.1433 0.8280 0.033 Uiso 1 1 calc R
C31 C 0.61203(18) -0.17759(17) 0.9015(3) 0.0313(14) Uani 1 1 d .
H043 H 0.5948 -0.1990 0.8937 0.038 Uiso 1 1 calc R
C32 C 0.63895(18) -0.17987(18) 0.9508(3) 0.0322(14) Uani 1 1 d .
H083 H 0.6407 -0.2029 0.9769 0.039 Uiso 1 1 calc R
C33 C 0.66374(19) -0.1486(2) 0.9629(4) 0.0374(16) Uani 1 1 d .
H090 H 0.6823 -0.1500 0.9975 0.045 Uiso 1 1 calc R
C34 C 0.66138(18) -0.11497(18) 0.9240(3) 0.0305(13) Uani 1 1 d .
H069 H 0.6785 -0.0935 0.9319 0.037 Uiso 1 1 calc R
C35 C 0.88807(14) -0.04461(14) 0.6692(3) 0.0174(10) Uani 1 1 d .
C36 C 0.89886(18) -0.01912(17) 0.6090(3) 0.0246(13) Uani 1 1 d .
C37 C 0.9355(2) -0.00056(19) 0.6089(4) 0.0409(17) Uani 1 1 d .
H096 H 0.9532 -0.0034 0.6445 0.049 Uiso 1 1 calc R
C38 C 0.9449(3) 0.0226(2) 0.5534(5) 0.062(3) Uani 1 1 d .
H309 H 0.9697 0.0353 0.5511 0.074 Uiso 1 1 calc R
C39 C 0.9186(3) 0.0270(2) 0.5028(5) 0.071(4) Uani 1 1 d .
H308 H 0.9253 0.0431 0.4664 0.086 Uiso 1 1 calc R
C40 C 0.8835(3) 0.0089(3) 0.5040(4) 0.054(2) Uani 1 1 d .
H307 H 0.8659 0.0119 0.4683 0.065 Uiso 1 1 calc R
C41 C 0.8732(2) -0.0140(2) 0.5574(3) 0.0377(16) Uani 1 1 d .
H073 H 0.8483 -0.0264 0.5585 0.045 Uiso 1 1 calc R
C42 C 0.89967(15) -0.08728(15) 0.6555(3) 0.0189(10) Uani 1 1 d .
C43 C 0.93600(17) -0.10090(16) 0.6755(3) 0.0273(12) Uani 1 1 d .
H013 H 0.9536 -0.0838 0.6976 0.033 Uiso 1 1 calc R
C44 C 0.94687(19) -0.13949(18) 0.6635(3) 0.0325(14) Uani 1 1 d .
H031 H 0.9718 -0.1487 0.6772 0.039 Uiso 1 1 calc R
C45 C 0.9213(2) -0.16436(18) 0.6315(3) 0.0344(15) Uani 1 1 d .
H020 H 0.9285 -0.1909 0.6239 0.041 Uiso 1 1 calc R
C46 C 0.8852(2) -0.15068(19) 0.6103(4) 0.0383(16) Uani 1 1 d .
H023 H 0.8680 -0.1676 0.5871 0.046 Uiso 1 1 calc R
C47 C 0.87424(18) -0.11256(17) 0.6230(3) 0.0276(12) Uani 1 1 d .
H077 H 0.8492 -0.1035 0.6094 0.033 Uiso 1 1 calc R
C48 C 0.87224(14) 0.04853(15) 0.8384(3) 0.0176(10) Uani 1 1 d .
C49 C 0.87490(17) 0.09209(16) 0.8558(3) 0.0223(11) Uani 1 1 d .
C50 C 0.84321(19) 0.11216(18) 0.8831(3) 0.0286(13) Uani 1 1 d .
H062 H 0.8191 0.0989 0.8899 0.034 Uiso 1 1 calc R
C51 C 0.8467(2) 0.15144(18) 0.9004(3) 0.0347(15) Uani 1 1 d .
H305 H 0.8250 0.1651 0.9183 0.042 Uiso 1 1 calc R
C52 C 0.8819(2) 0.17027(18) 0.8916(3) 0.0405(17) Uani 1 1 d .
H087 H 0.8844 0.1969 0.9043 0.049 Uiso 1 1 calc R
C53 C 0.9138(2) 0.15107(19) 0.8645(4) 0.0404(17) Uani 1 1 d .
H097 H 0.9377 0.1647 0.8579 0.048 Uiso 1 1 calc R
C54 C 0.91053(19) 0.11161(17) 0.8470(3) 0.0304(14) Uani 1 1 d .
H012 H 0.9324 0.0981 0.8291 0.037 Uiso 1 1 calc R
C55 C 0.88543(14) 0.02220(15) 0.8955(3) 0.0192(10) Uani 1 1 d .
C56 C 0.88454(17) 0.03472(17) 0.9596(3) 0.0260(12) Uani 1 1 d .
H064 H 0.8764 0.0607 0.9694 0.031 Uiso 1 1 calc R
C57 C 0.8955(2) 0.0097(2) 1.0105(3) 0.0340(15) Uani 1 1 d .
H063 H 0.8952 0.0190 1.0545 0.041 Uiso 1 1 calc R
C58 C 0.90652(19) -0.0279(2) 0.9982(3) 0.0340(14) Uani 1 1 d .
H350 H 0.9137 -0.0449 1.0331 0.041 Uiso 1 1 calc R
C59 C 0.90714(19) -0.04095(17) 0.9338(3) 0.0314(14) Uani 1 1 d .
H072 H 0.9150 -0.0671 0.9248 0.038 Uiso 1 1 calc R
C60 C 0.89656(18) -0.01659(17) 0.8823(3) 0.0240(12) Uani 1 1 d .
H003 H 0.8968 -0.0261 0.8384 0.029 Uiso 1 1 calc R
C61 C 0.64340(17) 0.11804(16) 0.8421(3) 0.0257(12) Uani 1 1 d .
C62 C 0.62361(19) 0.1284(2) 0.7853(3) 0.0357(15) Uani 1 1 d .
H071 H 0.6337 0.1211 0.7436 0.043 Uiso 1 1 calc R
C63 C 0.5888(2) 0.1495(2) 0.7897(4) 0.0436(17) Uani 1 1 d .
H084 H 0.5755 0.1574 0.7509 0.052 Uiso 1 1 calc R
C64 C 0.5735(2) 0.1590(2) 0.8499(4) 0.0403(16) Uani 1 1 d .
H024 H 0.5496 0.1731 0.8526 0.048 Uiso 1 1 calc R
C65 C 0.5927(2) 0.1482(2) 0.9062(4) 0.0390(17) Uani 1 1 d .
H054 H 0.5819 0.1543 0.9480 0.047 Uiso 1 1 calc R
C66 C 0.6281(2) 0.1282(2) 0.9019(3) 0.0331(15) Uani 1 1 d .
H027 H 0.6418 0.1215 0.9408 0.040 Uiso 1 1 calc R
C67 C 0.70155(16) 0.07240(17) 0.9130(3) 0.0251(12) Uani 1 1 d .
C68 C 0.68319(19) 0.03725(19) 0.9270(3) 0.0310(14) Uani 1 1 d .
H039 H 0.6662 0.0257 0.8955 0.037 Uiso 1 1 calc R
C69 C 0.6894(3) 0.0187(2) 0.9865(4) 0.0458(18) Uani 1 1 d .
H045 H 0.6768 -0.0056 0.9956 0.055 Uiso 1 1 calc R
C70 C 0.7139(2) 0.0356(2) 1.0327(3) 0.0442(19) Uani 1 1 d .
H065 H 0.7181 0.0232 1.0738 0.053 Uiso 1 1 calc R
C71 C 0.7324(2) 0.0710(3) 1.0184(3) 0.0443(19) Uani 1 1 d .
H108 H 0.7494 0.0826 1.0498 0.053 Uiso 1 1 calc R
C72 C 0.72635(19) 0.0890(2) 0.9591(3) 0.0365(15) Uani 1 1 d .
H058 H 0.7392 0.1130 0.9496 0.044 Uiso 1 1 calc R
C73 C 0.80708(16) 0.16253(16) 0.6837(3) 0.0240(11) Uani 1 1 d .
C74 C 0.7984(2) 0.1969(2) 0.6489(4) 0.0439(18) Uani 1 1 d .
H314 H 0.7745 0.1990 0.6254 0.053 Uiso 1 1 calc R
C75 C 0.8248(2) 0.2275(2) 0.6488(4) 0.0452(18) Uani 1 1 d .
H315 H 0.8187 0.2509 0.6256 0.054 Uiso 1 1 calc R
C76 C 0.85944(19) 0.22477(17) 0.6813(3) 0.0334(14) Uani 1 1 d .
H016 H 0.8775 0.2459 0.6799 0.040 Uiso 1 1 calc R
C77 C 0.86851(19) 0.19137(19) 0.7165(3) 0.0316(13) Uani 1 1 d .
H056 H 0.8926 0.1896 0.7397 0.038 Uiso 1 1 calc R
C78 C 0.84227(17) 0.16046(16) 0.7176(3) 0.0245(12) Uani 1 1 d .
H017 H 0.8484 0.1375 0.7419 0.029 Uiso 1 1 calc R
C79 C 0.76761(16) 0.10514(18) 0.5993(3) 0.0267(12) Uani 1 1 d .
C80 C 0.78340(18) 0.06917(18) 0.5808(3) 0.0293(13) Uani 1 1 d .
H026 H 0.7993 0.0546 0.6103 0.035 Uiso 1 1 calc R
C81 C 0.7753(2) 0.0550(2) 0.5185(4) 0.0435(17) Uani 1 1 d .
H095 H 0.7853 0.0302 0.5058 0.052 Uiso 1 1 calc R
C82 C 0.7534(2) 0.0760(3) 0.4750(3) 0.049(2) Uani 1 1 d .
H301 H 0.7476 0.0655 0.4329 0.058 Uiso 1 1 calc R
C83 C 0.7396(2) 0.1124(3) 0.4924(3) 0.056(2) Uani 1 1 d .
H089 H 0.7251 0.1273 0.4615 0.068 Uiso 1 1 calc R
C84 C 0.7464(2) 0.1274(3) 0.5531(3) 0.0459(19) Uani 1 1 d .
H300 H 0.7370 0.1527 0.5643 0.055 Uiso 1 1 calc R
C85 C 0.69929(16) -0.17228(16) 0.6761(3) 0.0257(11) Uani 1 1 d .
C86 C 0.70319(19) -0.2049(2) 0.6354(4) 0.0370(16) Uani 1 1 d .
H070 H 0.7262 -0.2081 0.6096 0.044 Uiso 1 1 calc R
C87 C 0.6734(2) -0.2325(2) 0.6326(4) 0.0406(17) Uani 1 1 d .
H067 H 0.6762 -0.2547 0.6048 0.049 Uiso 1 1 calc R
C88 C 0.64054(19) -0.22834(18) 0.6689(3) 0.0338(14) Uani 1 1 d .
H076 H 0.6205 -0.2476 0.6666 0.041 Uiso 1 1 calc R
C89 C 0.63594(19) -0.19588(19) 0.7095(3) 0.0341(14) Uani 1 1 d .
H081 H 0.6126 -0.1927 0.7345 0.041 Uiso 1 1 calc R
C90 C 0.66560(17) -0.16820(18) 0.7133(3) 0.0283(13) Uani 1 1 d .
H085 H 0.6628 -0.1463 0.7417 0.034 Uiso 1 1 calc R
C91 C 0.75261(15) -0.12153(17) 0.6016(3) 0.0220(11) Uani 1 1 d .
C92 C 0.77690(18) -0.1445(2) 0.5621(3) 0.0309(13) Uani 1 1 d .
H057 H 0.7852 -0.1694 0.5774 0.037 Uiso 1 1 calc R
C93 C 0.78905(18) -0.1315(2) 0.5008(3) 0.0380(16) Uani 1 1 d .
H080 H 0.8056 -0.1474 0.4745 0.046 Uiso 1 1 calc R
C94 C 0.77693(19) -0.0956(2) 0.4787(3) 0.0371(16) Uani 1 1 d .
H051 H 0.7852 -0.0865 0.4369 0.045 Uiso 1 1 calc R
C95 C 0.75277(19) -0.0726(2) 0.5169(3) 0.0329(14) Uani 1 1 d .
H029 H 0.7445 -0.0477 0.5012 0.040 Uiso 1 1 calc R
C96 C 0.74060(18) -0.08552(18) 0.5775(3) 0.0279(12) Uani 1 1 d .
H011 H 0.7237 -0.0695 0.6032 0.033 Uiso 1 1 calc R
C97 C 0.85130(17) -0.13402(17) 0.8675(3) 0.0235(11) Uani 1 1 d .
C98 C 0.88143(17) -0.13260(18) 0.8219(3) 0.0316(13) Uani 1 1 d .
H074 H 0.8773 -0.1197 0.7811 0.038 Uiso 1 1 calc R
C99 C 0.91728(17) -0.1497(2) 0.8348(4) 0.0363(15) Uani 1 1 d .
H060 H 0.9380 -0.1478 0.8039 0.044 Uiso 1 1 calc R
C100 C 0.92281(19) -0.16966(19) 0.8935(3) 0.0320(14) Uani 1 1 d .
H010 H 0.9472 -0.1820 0.9024 0.038 Uiso 1 1 calc R
C101 C 0.89305(19) -0.1715(2) 0.9384(3) 0.0342(14) Uani 1 1 d .
H049 H 0.8970 -0.1851 0.9786 0.041 Uiso 1 1 calc R
C102 C 0.85714(18) -0.1538(2) 0.9259(3) 0.0303(13) Uani 1 1 d .
H086 H 0.8367 -0.1552 0.9574 0.036 Uiso 1 1 calc R
C103 C 0.78787(16) -0.08907(16) 0.9255(3) 0.0216(11) Uani 1 1 d .
C104 C 0.80445(18) -0.05303(16) 0.9417(3) 0.0269(12) Uani 1 1 d .
H059 H 0.8238 -0.0417 0.9141 0.032 Uiso 1 1 calc R
C105 C 0.7926(2) -0.03386(18) 0.9982(3) 0.0342(14) Uani 1 1 d .
H094 H 0.8042 -0.0095 1.0095 0.041 Uiso 1 1 calc R
C106 C 0.76387(19) -0.05000(19) 1.0387(3) 0.0319(14) Uani 1 1 d .
H037 H 0.7561 -0.0370 1.0778 0.038 Uiso 1 1 calc R
C107 C 0.74703(17) -0.0849(2) 1.0213(3) 0.0302(13) Uani 1 1 d .
H028 H 0.7267 -0.0956 1.0476 0.036 Uiso 1 1 calc R
C108 C 0.75920(17) -0.10483(18) 0.9658(3) 0.0257(12) Uani 1 1 d .
H033 H 0.7479 -0.1295 0.9553 0.031 Uiso 1 1 calc R
C109 C 0.72618(14) 0.13556(14) 0.8288(3) 0.0197(10) Uani 1 1 d .
H01A H 0.7239 0.1514 0.8694 0.024 Uiso 1 1 calc R
H01B H 0.7529 0.1244 0.8279 0.024 Uiso 1 1 calc R
C110 C 0.72192(17) 0.16298(17) 0.7704(3) 0.0311(14) Uani 1 1 d .
H06A H 0.7421 0.1837 0.7742 0.037 Uiso 1 1 calc R
H06B H 0.6960 0.1759 0.7733 0.037 Uiso 1 1 calc R
C111 C 0.72560(16) 0.14428(18) 0.7020(3) 0.0270(13) Uani 1 1 d .
H10A H 0.7203 0.1647 0.6686 0.032 Uiso 1 1 calc R
H10B H 0.7050 0.1240 0.6975 0.032 Uiso 1 1 calc R
C112 C 0.77081(14) -0.15276(15) 0.8399(3) 0.0195(11) Uani 1 1 d .
H04A H 0.7713 -0.1685 0.8808 0.023 Uiso 1 1 calc R
H04B H 0.7440 -0.1420 0.8354 0.023 Uiso 1 1 calc R
C113 C 0.7780(2) -0.18077(18) 0.7819(3) 0.0317(14) Uani 1 1 d .
H08A H 0.8026 -0.1952 0.7908 0.038 Uiso 1 1 calc R
H08B H 0.7565 -0.2003 0.7818 0.038 Uiso 1 1 calc R
C114 C 0.78093(17) -0.16404(18) 0.7135(3) 0.0264(12) Uani 1 1 d .
H03A H 0.7859 -0.1859 0.6827 0.032 Uiso 1 1 calc R
H03B H 0.8041 -0.1466 0.7119 0.032 Uiso 1 1 calc R
C115 C 0.6292(2) 0.9097(2) 0.5897(4) 0.0466(18) Uani 1 1 d .
H40A H 0.6372 0.9271 0.5538 0.070 Uiso 1 1 calc R
H40B H 0.6088 0.8918 0.5741 0.070 Uiso 1 1 calc R
H40C H 0.6519 0.8945 0.6047 0.070 Uiso 1 1 calc R
C116 C 0.5097(3) 0.9411(3) 0.7696(7) 0.106(4) Uani 1 1 d U
H40D H 0.4834 0.9304 0.7764 0.159 Uiso 1 1 calc R
H40E H 0.5111 0.9537 0.7265 0.159 Uiso 1 1 calc R
H40F H 0.5155 0.9604 0.8039 0.159 Uiso 1 1 calc R
C117 C 0.5410(3) 0.8447(3) 0.6409(6) 0.078(3) Uani 1 1 d .
H40G H 0.5483 0.8705 0.6236 0.117 Uiso 1 1 calc R
H40H H 0.5259 0.8304 0.6078 0.117 Uiso 1 1 calc R
H40I H 0.5648 0.8299 0.6517 0.117 Uiso 1 1 calc R
C118 C 0.8846(3) 0.7541(3) 0.7456(6) 0.088(3) Uani 1 1 d .
H35A H 0.9074 0.7366 0.7396 0.106 Uiso 1 1 calc R
H35B H 0.8943 0.7814 0.7474 0.106 Uiso 1 1 calc R
C119 C 0.8871(2) 0.1157(2) 0.5748(4) 0.0470(19) Uani 1 1 d .
H09A H 0.8604 0.1073 0.5643 0.071 Uiso 1 1 calc R
H09B H 0.9049 0.1079 0.5394 0.071 Uiso 1 1 calc R
H09C H 0.8878 0.1443 0.5796 0.071 Uiso 1 1 calc R
C120 C 0.8999(2) 0.09692(18) 0.6378(4) 0.0365(16) Uani 1 1 d .
C121 C 0.9401(2) 0.1060(2) 0.6611(4) 0.052(2) Uani 1 1 d .
H30A H 0.9452 0.0920 0.7022 0.079 Uiso 1 1 calc R
H30B H 0.9426 0.1343 0.6685 0.079 Uiso 1 1 calc R
H30C H 0.9592 0.0978 0.6278 0.079 Uiso 1 1 calc R
O1 O 0.60143(13) 0.00785(15) 0.6570(2) 0.0394(12) Uani 1 1 d .
H1O H 0.5886 -0.0798 0.7720 0.059 Uiso 1 1 d R
O2 O 0.61348(10) -0.08461(12) 0.7696(2) 0.0275(9) Uani 1 1 d .
H2O H 0.8813 0.0351 0.7503 0.041 Uiso 1 1 d R
O3 O 0.90958(11) -0.03294(11) 0.7251(2) 0.0246(8) Uani 1 1 d .
H3O H 0.5998 -0.0156 0.6419 0.037 Uiso 1 1 d R
O4 O 0.89606(11) 0.03995(11) 0.78294(19) 0.0221(8) Uani 1 1 d .
H4O H 0.9101 -0.0521 0.7531 0.033 Uiso 1 1 d R
O5 O 0.6153(3) 0.9312(2) 0.6396(4) 0.101(3) Uani 1 1 d U
H11 H 0.6337 0.9371 0.6651 0.152 Uiso 1 1 calc R
O6 O 0.53635(13) 0.91165(16) 0.7726(3) 0.0472(13) Uani 1 1 d .
H12 H 0.5275 0.8919 0.7531 0.071 Uiso 1 1 calc R
O7 O 0.5185(2) 0.84941(19) 0.6973(4) 0.082(2) Uani 1 1 d .
H13 H 0.5092 0.8276 0.7086 0.123 Uiso 1 1 calc R
O8 O 0.87823(13) 0.07639(12) 0.6687(2) 0.0335(10) Uani 1 1 d .
F1 F 0.76258(16) 0.17196(14) 0.0147(3) 0.0811(18) Uani 1 1 d .
F2 F 0.7556(2) 0.21167(17) -0.0722(3) 0.0905(14) Uani 1 1 d .
F3 F 0.70478(16) 0.19696(18) -0.0097(5) 0.110(3) Uani 1 1 d .
F4 F 0.7307(2) 0.25767(15) -0.0072(3) 0.093(2) Uani 1 1 d .
F5 F 0.7364(2) 0.21805(17) 0.0775(3) 0.0905(14) Uani 1 1 d .
F6 F 0.78977(17) 0.23114(18) 0.0143(3) 0.0850(19) Uani 1 1 d .
F7 F 0.7580(2) 0.0219(2) 0.3167(4) 0.120(3) Uani 1 1 d .
F8 F 0.7540(2) -0.04874(19) 0.2205(3) 0.109(2) Uani 1 1 d .
F9 F 0.7833(3) -0.0359(2) 0.3141(6) 0.193(6) Uani 1 1 d .
F10 F 0.7177(3) -0.0291(3) 0.2999(4) 0.156(4) Uani 1 1 d .
F11 F 0.7926(2) 0.0028(4) 0.2379(5) 0.184(5) Uani 1 1 d .
F12 F 0.7292(3) 0.0093(2) 0.2196(5) 0.162(5) Uani 1 1 d .
P1 P 0.69130(4) 0.09516(4) 0.83426(7) 0.0213(3) Uani 1 1 d .
P2 P 0.77309(4) 0.12169(4) 0.68337(7) 0.0214(3) Uani 1 1 d .
P3 P 0.73841(4) -0.13646(4) 0.68355(7) 0.0193(3) Uani 1 1 d .
P4 P 0.80401(4) -0.11231(4) 0.85023(7) 0.0193(3) Uani 1 1 d .
P5 P 0.74676(6) 0.21478(6) 0.00387(12) 0.0489(5) Uani 1 1 d .
P6 P 0.75575(6) -0.01333(5) 0.27005(11) 0.0441(4) Uani 1 1 d .
Au1 Au 0.693626(5) 0.052306(5) 0.749032(12) 0.01975(4) Uani 1 1 d .
Au2 Au 0.789960(5) 0.071972(5) 0.752583(12) 0.01889(4) Uani 1 1 d .
Au3 Au 0.718165(5) -0.086480(5) 0.749651(12) 0.01780(3) Uani 1 1 d .
Au4 Au 0.808794(6) -0.069615(6) 0.764819(9) 0.01842(4) Uani 1 1 d .
Au5 Au 0.756999(6) -0.008541(6) 0.676858(11) 0.01784(4) Uani 1 1 d .
Au6 Au 0.748668(5) -0.007340(5) 0.824623(11) 0.01599(4) Uani 1 1 d .
Cl1 Cl 0.85189(10) 0.74878(8) 0.67781(15) 0.0849(9) Uani 1 1 d .
Cl2 Cl 0.86135(10) 0.74283(9) 0.81869(14) 0.0865(8) Uani 1 1 d .
O9 O 0.9990(4) 0.9600(5) 0.8357(7) 0.096(5) Uani 0.50 1 d PDU
H9 H 1.0102 0.9383 0.8314 0.144 Uiso 0.50 1 calc PR
C122 C 1.0043(5) 0.9830(4) 0.7765(7) 0.051(4) Uani 0.50 1 d PDU
H12A H 0.9923 0.9692 0.7393 0.076 Uiso 0.50 1 calc PR
H12B H 1.0324 0.9866 0.7681 0.076 Uiso 0.50 1 calc PR
H12C H 0.9918 1.0086 0.7819 0.076 Uiso 0.50 1 calc PR

loop_
_atom_site_aniso_label
_atom_site_aniso_U_11
_atom_site_aniso_U_22
_atom_site_aniso_U_33
_atom_site_aniso_U_23
_atom_site_aniso_U_13
_atom_site_aniso_U_12
C1 0.026(3) 0.017(2) 0.020(3) 0.001(2) -0.005(2) 0.0029(19)
C2 0.031(3) 0.025(3) 0.013(2) -0.001(2) 0.002(2) 0.001(2)
C3 0.019(2) 0.021(2) 0.021(3) -0.001(2) 0.001(2) 0.0040(18)
C4 0.019(2) 0.019(2) 0.021(3) 0.002(2) 0.006(2) 0.0003(18)
C5 0.021(2) 0.018(2) 0.019(3) 0.000(2) 0.001(2) 0.0005(18)
C6 0.021(2) 0.020(2) 0.015(2) 0.002(2) 0.005(2) 0.0034(19)
C7 0.020(2) 0.020(2) 0.019(3) 0.000(2) -0.001(2) 0.0014(18)
C8 0.024(2) 0.013(2) 0.017(2) -0.0034(19) -0.004(2) 0.0049(18)
C9 0.021(3) 0.029(3) 0.030(3) 0.003(2) -0.001(2) 0.003(2)
C10 0.031(3) 0.028(3) 0.032(3) -0.009(3) -0.018(3) 0.010(2)
C11 0.030(3) 0.059(5) 0.060(5) -0.020(4) -0.015(3) 0.016(3)
C12 0.056(5) 0.075(7) 0.087(8) -0.035(6) -0.036(5) 0.045(5)
C13 0.108(9) 0.039(5) 0.073(7) -0.016(5) -0.058(6) 0.034(5)
C14 0.087(7) 0.030(4) 0.043(5) -0.003(3) -0.033(5) 0.013(4)
C15 0.048(4) 0.030(3) 0.025(3) 0.000(3) -0.011(3) 0.009(3)
C16 0.037(3) 0.019(3) 0.026(3) 0.000(2) -0.012(2) 0.001(2)
C17 0.043(4) 0.023(3) 0.030(3) -0.006(2) -0.012(3) 0.014(3)
C18 0.088(6) 0.036(4) 0.027(4) -0.002(3) -0.004(4) 0.030(4)
C19 0.109(7) 0.025(3) 0.033(4) -0.010(3) -0.032(5) 0.020(4)
C20 0.073(6) 0.028(3) 0.055(5) 0.000(3) -0.040(4) -0.004(4)
C21 0.041(4) 0.025(3) 0.049(4) 0.004(3) -0.022(3) -0.005(3)
C22 0.023(2) 0.016(2) 0.024(3) 0.004(2) 0.004(2) 0.0030(19)
C23 0.018(3) 0.025(3) 0.038(4) 0.000(2) 0.004(2) 0.001(2)
C24 0.032(3) 0.044(4) 0.041(4) -0.001(3) 0.018(3) 0.002(3)
C25 0.052(5) 0.057(5) 0.082(7) -0.025(5) 0.034(5) 0.008(4)
C26 0.034(4) 0.053(5) 0.097(8) -0.031(5) 0.020(5) 0.007(4)
C27 0.031(4) 0.024(3) 0.106(8) -0.004(4) -0.003(4) 0.007(3)
C28 0.021(3) 0.041(4) 0.059(5) 0.007(4) -0.004(3) 0.000(3)
C29 0.019(2) 0.022(3) 0.023(3) -0.001(2) 0.008(2) -0.003(2)
C30 0.028(3) 0.026(3) 0.030(3) -0.005(2) 0.009(2) -0.004(2)
C31 0.031(3) 0.020(3) 0.043(4) 0.000(3) 0.011(3) -0.006(2)
C32 0.030(3) 0.030(3) 0.037(4) 0.013(3) 0.006(3) 0.004(2)
C33 0.032(3) 0.042(4) 0.037(4) 0.019(3) -0.003(3) -0.004(3)
C34 0.025(3) 0.032(3) 0.035(4) 0.006(3) -0.004(3) -0.010(2)
C35 0.017(2) 0.016(2) 0.020(3) 0.005(2) 0.004(2) 0.0019(17)
C36 0.028(3) 0.016(3) 0.030(3) 0.004(2) 0.014(2) 0.005(2)
C37 0.043(4) 0.028(3) 0.052(4) -0.007(3) 0.027(3) -0.009(3)
C38 0.080(6) 0.028(4) 0.077(7) -0.003(4) 0.061(6) -0.007(4)
C39 0.121(9) 0.037(4) 0.056(6) 0.026(4) 0.067(6) 0.036(5)
C40 0.066(5) 0.060(5) 0.037(4) 0.024(4) 0.029(4) 0.032(5)
C41 0.038(3) 0.045(4) 0.030(3) 0.016(3) 0.014(3) 0.016(3)
C42 0.025(3) 0.016(2) 0.016(2) 0.0043(19) 0.010(2) 0.0034(19)
C43 0.027(3) 0.025(3) 0.030(3) 0.001(2) 0.005(3) 0.005(2)
C44 0.034(3) 0.029(3) 0.034(4) 0.005(3) 0.007(3) 0.014(3)
C45 0.048(4) 0.018(3) 0.037(4) -0.003(3) 0.011(3) 0.009(3)
C46 0.053(4) 0.025(3) 0.037(4) -0.012(3) 0.005(3) 0.005(3)
C47 0.029(3) 0.025(3) 0.029(3) -0.003(2) -0.001(2) 0.000(2)
C48 0.016(2) 0.017(2) 0.020(3) 0.0066(19) 0.0038(19) 0.0034(18)
C49 0.029(3) 0.019(3) 0.019(3) -0.003(2) -0.010(2) 0.000(2)
C50 0.034(3) 0.031(3) 0.020(3) -0.002(2) -0.007(2) 0.001(2)
C51 0.052(4) 0.026(3) 0.027(3) -0.004(3) -0.013(3) 0.011(3)
C52 0.069(5) 0.016(3) 0.036(4) -0.003(3) -0.024(4) 0.005(3)
C53 0.055(4) 0.029(3) 0.038(4) 0.005(3) -0.019(3) -0.021(3)
C54 0.034(3) 0.021(3) 0.036(4) 0.001(2) -0.014(3) -0.007(2)
C55 0.012(2) 0.018(2) 0.028(3) 0.003(2) -0.002(2) 0.0005(18)
C56 0.032(3) 0.022(3) 0.024(3) 0.002(2) -0.005(2) 0.000(2)
C57 0.048(4) 0.035(4) 0.019(3) -0.002(3) -0.010(3) 0.001(3)
C58 0.037(3) 0.037(3) 0.029(3) 0.008(3) -0.009(3) 0.004(3)
C59 0.038(3) 0.021(3) 0.035(4) 0.000(2) -0.003(3) 0.008(2)
C60 0.028(3) 0.022(3) 0.022(3) 0.003(2) -0.002(2) 0.005(2)
C61 0.031(3) 0.020(3) 0.026(3) -0.001(2) 0.007(2) 0.006(2)
C62 0.034(3) 0.046(4) 0.028(3) 0.000(3) -0.001(3) 0.009(3)
C63 0.034(4) 0.061(5) 0.036(4) 0.012(3) 0.000(3) 0.014(3)
C64 0.028(3) 0.043(4) 0.049(4) -0.003(3) 0.010(3) 0.011(3)
C65 0.033(4) 0.051(4) 0.033(4) -0.010(3) 0.005(3) 0.015(3)
C66 0.035(3) 0.037(4) 0.027(3) -0.008(3) 0.000(3) 0.010(3)
C67 0.022(3) 0.027(3) 0.026(3) -0.007(2) -0.002(2) 0.006(2)
C68 0.036(3) 0.033(3) 0.024(3) -0.012(3) -0.007(3) 0.005(3)
C69 0.071(5) 0.036(4) 0.031(4) 0.000(3) 0.005(4) 0.011(4)
C70 0.054(4) 0.056(5) 0.023(3) 0.000(3) -0.002(3) 0.032(4)
C71 0.029(3) 0.081(6) 0.023(3) -0.009(4) -0.004(3) 0.011(4)
C72 0.030(3) 0.054(4) 0.025(3) -0.005(3) -0.001(3) 0.001(3)
C73 0.025(3) 0.022(3) 0.024(3) 0.002(2) 0.003(2) -0.002(2)
C74 0.036(4) 0.048(4) 0.048(4) 0.029(3) -0.002(3) -0.004(3)
C75 0.053(4) 0.035(4) 0.047(5) 0.018(3) 0.005(4) -0.008(3)
C76 0.042(3) 0.026(3) 0.033(3) -0.001(3) 0.012(3) -0.012(3)
C77 0.031(3) 0.038(3) 0.026(3) -0.003(3) 0.000(2) -0.007(3)
C78 0.032(3) 0.022(3) 0.020(3) 0.003(2) 0.000(2) 0.001(2)
C79 0.019(3) 0.040(3) 0.021(3) 0.005(2) -0.002(2) -0.004(2)
C80 0.035(3) 0.027(3) 0.026(3) 0.004(2) 0.006(3) -0.010(3)
C81 0.048(4) 0.051(4) 0.031(4) -0.005(3) 0.009(3) -0.014(3)
C82 0.033(4) 0.095(6) 0.018(3) -0.007(4) 0.002(3) -0.012(4)
C83 0.045(4) 0.102(7) 0.022(4) 0.008(4) -0.006(3) 0.024(5)
C84 0.039(4) 0.076(5) 0.023(3) 0.010(3) -0.002(3) 0.019(4)
C85 0.030(3) 0.024(3) 0.023(3) -0.005(2) -0.002(2) -0.005(2)
C86 0.030(3) 0.039(4) 0.042(4) -0.018(3) 0.008(3) -0.008(3)
C87 0.042(4) 0.039(4) 0.042(4) -0.014(3) 0.013(3) -0.011(3)
C88 0.039(3) 0.034(3) 0.029(3) 0.000(3) -0.003(3) -0.013(3)
C89 0.030(3) 0.039(4) 0.032(3) -0.004(3) 0.005(3) -0.011(3)
C90 0.030(3) 0.028(3) 0.027(3) -0.001(2) 0.007(2) -0.008(2)
C91 0.016(2) 0.030(3) 0.020(3) -0.004(2) 0.001(2) -0.007(2)
C92 0.028(3) 0.041(3) 0.024(3) -0.006(3) 0.001(2) 0.005(3)
C93 0.023(3) 0.064(5) 0.027(3) -0.004(3) 0.008(3) -0.004(3)
C94 0.029(3) 0.057(4) 0.025(3) 0.002(3) -0.003(3) -0.016(3)
C95 0.038(4) 0.037(3) 0.024(3) 0.004(3) -0.004(3) -0.010(3)
C96 0.033(3) 0.034(3) 0.017(3) -0.002(2) -0.001(2) -0.010(3)
C97 0.026(3) 0.029(3) 0.016(3) 0.000(2) 0.002(2) 0.004(2)
C98 0.031(3) 0.037(3) 0.027(3) 0.008(3) -0.007(3) 0.009(2)
C99 0.020(3) 0.049(4) 0.040(4) 0.012(3) 0.004(3) 0.009(3)
C100 0.029(3) 0.034(3) 0.033(4) 0.000(3) -0.004(3) 0.008(3)
C101 0.039(3) 0.040(4) 0.024(3) 0.011(3) -0.003(3) 0.011(3)
C102 0.026(3) 0.047(4) 0.018(3) 0.003(3) 0.002(2) 0.010(3)
C103 0.021(3) 0.024(3) 0.020(3) 0.007(2) 0.001(2) 0.005(2)
C104 0.034(3) 0.021(3) 0.026(3) 0.002(2) 0.004(3) 0.000(2)
C105 0.045(4) 0.024(3) 0.033(4) -0.002(3) -0.004(3) -0.001(3)
C106 0.036(3) 0.039(3) 0.021(3) 0.001(3) 0.003(2) 0.014(3)
C107 0.021(3) 0.047(4) 0.022(3) 0.006(3) 0.000(2) 0.004(3)
C108 0.020(3) 0.034(3) 0.023(3) 0.003(2) 0.000(2) -0.001(2)
C109 0.015(2) 0.018(2) 0.027(3) -0.007(2) 0.002(2) -0.0072(18)
C110 0.023(3) 0.028(3) 0.043(4) -0.004(3) 0.008(3) 0.002(2)
C111 0.018(3) 0.031(3) 0.032(3) 0.008(3) -0.001(2) -0.003(2)
C112 0.014(2) 0.021(2) 0.023(3) -0.006(2) -0.0095(19) 0.0068(18)
C113 0.036(3) 0.028(3) 0.031(3) 0.003(3) -0.007(3) 0.007(3)
C114 0.020(3) 0.032(3) 0.026(3) -0.010(2) -0.002(2) 0.002(2)
C115 0.054(5) 0.047(4) 0.039(4) 0.001(4) 0.005(4) -0.006(4)
C116 0.082(6) 0.111(7) 0.126(8) -0.030(6) -0.034(6) 0.031(6)
C117 0.075(7) 0.071(7) 0.089(9) -0.011(6) -0.016(6) -0.004(5)
C118 0.084(7) 0.087(7) 0.094(9) -0.016(8) -0.014(8) -0.008(5)
C119 0.063(5) 0.040(4) 0.037(4) 0.015(3) 0.015(4) 0.013(4)
C120 0.052(4) 0.019(3) 0.039(4) 0.002(3) 0.014(3) 0.003(3)
C121 0.049(5) 0.049(5) 0.059(6) -0.006(4) 0.012(4) -0.001(4)
O1 0.024(2) 0.052(3) 0.042(3) 0.001(2) 0.004(2) -0.007(2)
O2 0.0177(17) 0.038(2) 0.027(2) -0.0006(17) 0.0024(15) -0.0071(15)
O3 0.0253(19) 0.0229(19) 0.026(2) -0.0019(16) -0.0054(16) 0.0018(15)
O4 0.0225(19) 0.0239(19) 0.020(2) -0.0013(15) 0.0010(15) 0.0011(15)
O5 0.203(7) 0.055(4) 0.046(4) 0.007(3) 0.009(5) -0.004(5)
O6 0.029(2) 0.063(3) 0.050(3) 0.001(3) -0.005(2) -0.003(2)
O7 0.104(6) 0.050(4) 0.092(6) 0.002(4) 0.016(5) -0.013(4)
O8 0.045(3) 0.023(2) 0.032(3) 0.0069(19) 0.010(2) 0.0053(18)
F1 0.063(3) 0.042(3) 0.139(6) -0.015(3) -0.008(4) 0.017(2)
F2 0.139(4) 0.075(3) 0.057(3) -0.011(2) 0.030(3) 0.006(3)
F3 0.044(3) 0.076(4) 0.209(8) 0.050(5) 0.026(4) 0.006(3)
F4 0.147(6) 0.036(3) 0.096(5) 0.006(3) 0.037(4) 0.025(3)
F5 0.139(4) 0.075(3) 0.057(3) -0.011(2) 0.030(3) 0.006(3)
F6 0.086(4) 0.105(5) 0.065(4) -0.008(3) -0.021(3) -0.049(4)
F7 0.133(6) 0.079(4) 0.148(7) -0.060(5) -0.035(5) 0.009(4)
F8 0.141(6) 0.082(4) 0.105(6) -0.052(4) -0.013(5) -0.003(4)
F9 0.225(11) 0.078(5) 0.275(13) -0.028(6) -0.185(10) 0.049(6)
F10 0.130(7) 0.253(11) 0.085(6) -0.037(6) 0.044(5) -0.096(7)
F11 0.113(6) 0.314(13) 0.127(8) -0.036(9) 0.025(6) -0.127(7)
F12 0.195(9) 0.083(5) 0.209(11) 0.030(5) -0.132(8) -0.015(5)
P1 0.0206(6) 0.0238(7) 0.0195(7) -0.0049(5) 0.0006(5) 0.0040(5)
P2 0.0222(6) 0.0223(6) 0.0198(7) 0.0053(6) -0.0021(6) -0.0004(5)
P3 0.0207(6) 0.0193(6) 0.0181(7) -0.0023(5) 0.0018(5) 0.0004(5)
P4 0.0180(6) 0.0228(7) 0.0171(6) 0.0047(5) 0.0011(5) 0.0017(5)
P5 0.0505(12) 0.0321(9) 0.0640(14) -0.0041(9) 0.0252(10) 0.0026(8)
P6 0.0417(9) 0.0320(9) 0.0586(13) -0.0105(8) -0.0041(9) 0.0001(7)
Au1 0.02157(8) 0.02080(8) 0.01687(8) -0.00323(9) -0.00049(10) 0.00246(6)
Au2 0.01923(8) 0.02021(8) 0.01723(8) 0.00270(9) -0.00116(9) 0.00038(6)
Au3 0.01774(7) 0.01845(8) 0.01722(8) -0.00158(9) 0.00025(9) 0.00029(6)
Au4 0.01878(8) 0.02091(9) 0.01557(9) 0.00339(7) 0.00032(7) 0.00025(7)
Au5 0.01777(8) 0.01983(9) 0.01591(9) -0.00022(8) -0.00139(8) 0.00286(8)
Au6 0.01544(9) 0.01557(9) 0.01697(9) 0.00030(7) 0.00056(7) -0.00085(7)
Cl1 0.127(2) 0.0631(16) 0.0643(16) 0.0008(13) 0.0280(17) -0.0035(15)
Cl2 0.108(2) 0.0870(18) 0.0641(16) 0.0162(16) -0.0026(16) 0.0235(17)
O9 0.033(5) 0.137(9) 0.117(9) -0.003(8) 0.015(6) 0.023(6)
C122 0.049(4) 0.051(4) 0.051(4) 0.0004(10) -0.0007(10) -0.0004(10)

loop_
_atom_type_symbol
_atom_type_description
_atom_type_scat_dispersion_real
_atom_type_scat_dispersion_imag
_atom_type_scat_source
C C 0.0033 0.0016 'International Tables Vol C Tables 4.2.6.8 and 6.1.1.4'
H H 0.0000 0.0000 'International Tables Vol C Tables 4.2.6.8 and 6.1.1.4'
O O 0.0106 0.0060 'International Tables Vol C Tables 4.2.6.8 and 6.1.1.4'
F F 0.0171 0.0103 'International Tables Vol C Tables 4.2.6.8 and 6.1.1.4'
P P 0.1023 0.0942 'International Tables Vol C Tables 4.2.6.8 and 6.1.1.4'
Au Au -2.0133 8.8022 'International Tables Vol C Tables 4.2.6.8 and 6.1.1.4'
Cl Cl 0.1484 0.1585 'International Tables Vol C Tables 4.2.6.8 and 6.1.1.4'

loop_
_geom_angle_atom_site_label_1
_geom_angle_atom_site_label_2
_geom_angle_atom_site_label_3
_geom_angle
C2 C1 Au5 172.6(5)
C2 C1 Au1 81.7(4)
Au5 C1 Au1 105.6(2)
C1 C2 C9 164.1(6)
C1 C2 Au1 67.7(4)
C9 C2 Au1 128.0(4)
C4 C3 Au6 176.4(5)
C4 C3 Au3 79.4(4)
Au6 C3 Au3 102.4(2)
C3 C4 C22 163.5(6)
C3 C4 Au3 69.4(3)
C22 C4 Au3 126.7(4)
C6 C5 Au5 177.0(5)
C6 C5 Au4 80.5(4)
Au5 C5 Au4 102.0(2)
C5 C6 C35 164.2(5)
C5 C6 Au4 68.9(3)
C35 C6 Au4 126.4(3)
C8 C7 Au6 171.7(4)
C8 C7 Au2 78.8(3)
Au6 C7 Au2 106.1(2)
C7 C8 C48 165.3(5)
C7 C8 Au2 70.4(3)
C48 C8 Au2 124.3(3)
O1 C9 C2 110.2(5)
O1 C9 C10 108.5(5)
C2 C9 C10 111.0(5)
O1 C9 C16 110.1(5)
C2 C9 C16 109.4(5)
C10 C9 C16 107.6(5)
C11 C10 C15 120.4(6)
C11 C10 C9 120.9(6)
C15 C10 C9 118.6(5)
C10 C11 C12 118.5(8)
C10 C11 H310 120.8
C12 C11 H310 120.8
C13 C12 C11 120.5(8)
C13 C12 H311 119.8
C11 C12 H311 119.8
C12 C13 C14 120.6(8)
C12 C13 H312 119.7
C14 C13 H312 119.7
C13 C14 C15 120.3(9)
C13 C14 H091 119.8
C15 C14 H091 119.8
C14 C15 C10 119.7(7)
C14 C15 H055 120.2
C10 C15 H055 120.2
C17 C16 C21 118.9(6)
C17 C16 C9 122.8(5)
C21 C16 C9 118.3(6)
C18 C17 C16 120.5(7)
C18 C17 H034 119.7
C16 C17 H034 119.7
C19 C18 C17 119.9(8)
C19 C18 H092 120.0
C17 C18 H092 120.0
C20 C19 C18 119.8(7)
C20 C19 H313 120.1
C18 C19 H313 120.1
C19 C20 C21 121.6(7)
C19 C20 H093 119.2
C21 C20 H093 119.2
C20 C21 C16 119.3(7)
C20 C21 H079 120.4
C16 C21 H079 120.4
O2 C22 C4 107.8(4)
O2 C22 C29 110.4(4)
C4 C22 C29 110.4(4)
O2 C22 C23 109.8(4)
C4 C22 C23 104.3(4)
C29 C22 C23 113.8(5)
C24 C23 C28 119.9(6)
C24 C23 C22 122.2(6)
C28 C23 C22 117.8(6)
C23 C24 C25 118.8(8)
C23 C24 H102 120.6
C25 C24 H102 120.6
C26 C25 C24 121.8(9)
C26 C25 H316 119.1
C24 C25 H316 119.1
C25 C26 C27 120.0(7)
C25 C26 H317 120.0
C27 C26 H317 120.0
C26 C27 C28 118.9(8)
C26 C27 H111 120.5
C28 C27 H111 120.5
C23 C28 C27 120.5(8)
C23 C28 H036 119.7
C27 C28 H036 119.7
C30 C29 C34 119.0(6)
C30 C29 C22 121.2(5)
C34 C29 C22 119.8(5)
C29 C30 C31 120.6(6)
C29 C30 H032 119.7
C31 C30 H032 119.7
C32 C31 C30 120.7(6)
C32 C31 H043 119.7
C30 C31 H043 119.7
C31 C32 C33 119.9(6)
C31 C32 H083 120.1
C33 C32 H083 120.1
C32 C33 C34 119.9(6)
C32 C33 H090 120.1
C34 C33 H090 120.1
C29 C34 C33 119.9(6)
C29 C34 H069 120.0
C33 C34 H069 120.0
O3 C35 C6 110.7(4)
O3 C35 C42 106.2(4)
C6 C35 C42 112.2(4)
O3 C35 C36 110.9(4)
C6 C35 C36 107.7(4)
C42 C35 C36 109.2(4)
C41 C36 C37 120.6(6)
C41 C36 C35 121.5(5)
C37 C36 C35 117.9(6)
C36 C37 C38 117.2(8)
C36 C37 H096 121.4
C38 C37 H096 121.4
C39 C38 C37 120.7(8)
C39 C38 H309 119.7
C37 C38 H309 119.7
C40 C39 C38 121.1(7)
C40 C39 H308 119.5
C38 C39 H308 119.5
C39 C40 C41 120.0(9)
C39 C40 H307 120.0
C41 C40 H307 120.0
C36 C41 C40 120.5(7)
C36 C41 H073 119.7
C40 C41 H073 119.7
C43 C42 C47 119.4(5)
C43 C42 C35 119.7(5)
C47 C42 C35 120.9(5)
C42 C43 C44 120.3(6)
C42 C43 H013 119.8
C44 C43 H013 119.8
C45 C44 C43 119.8(6)
C45 C44 H031 120.1
C43 C44 H031 120.1
C44 C45 C46 120.1(6)
C44 C45 H020 120.0
C46 C45 H020 120.0
C47 C46 C45 120.0(6)
C47 C46 H023 120.0
C45 C46 H023 120.0
C46 C47 C42 120.4(6)
C46 C47 H077 119.8
C42 C47 H077 119.8
O4 C48 C8 111.0(4)
O4 C48 C49 110.5(4)
C8 C48 C49 109.0(4)
O4 C48 C55 108.3(4)
C8 C48 C55 105.9(4)
C49 C48 C55 112.1(4)
C50 C49 C54 119.5(5)
C50 C49 C48 121.5(5)
C54 C49 C48 119.0(5)
C51 C50 C49 120.4(6)
C51 C50 H062 119.8
C49 C50 H062 119.8
C52 C51 C50 119.6(6)
C52 C51 H305 120.2
C50 C51 H305 120.2
C51 C52 C53 121.2(6)
C51 C52 H087 119.4
C53 C52 H087 119.4
C52 C53 C54 119.7(6)
C52 C53 H097 120.1
C54 C53 H097 120.1
C49 C54 C53 119.7(6)
C49 C54 H012 120.2
C53 C54 H012 120.2
C56 C55 C60 118.8(5)
C56 C55 C48 122.0(5)
C60 C55 C48 119.1(5)
C55 C56 C57 120.7(6)
C55 C56 H064 119.7
C57 C56 H064 119.7
C58 C57 C56 121.0(6)
C58 C57 H063 119.5
C56 C57 H063 119.5
C57 C58 C59 118.8(6)
C57 C58 H350 120.6
C59 C58 H350 120.6
C58 C59 C60 121.4(6)
C58 C59 H072 119.3
C60 C59 H072 119.3
C59 C60 C55 119.4(6)
C59 C60 H003 120.3
C55 C60 H003 120.3
C66 C61 C62 119.5(6)
C66 C61 P1 122.0(5)
C62 C61 P1 118.3(5)
C61 C62 C63 119.6(6)
C61 C62 H071 120.2
C63 C62 H071 120.2
C64 C63 C62 120.2(7)
C64 C63 H084 119.9
C62 C63 H084 119.9
C63 C64 C65 120.3(6)
C63 C64 H024 119.9
C65 C64 H024 119.9
C64 C65 C66 119.6(6)
C64 C65 H054 120.2
C66 C65 H054 120.2
C61 C66 C65 120.8(7)
C61 C66 H027 119.6
C65 C66 H027 119.6
C68 C67 C72 119.4(6)
C68 C67 P1 117.8(4)
C72 C67 P1 122.8(5)
C69 C68 C67 120.6(6)
C69 C68 H039 119.7
C67 C68 H039 119.7
C68 C69 C70 119.7(7)
C68 C69 H045 120.2
C70 C69 H045 120.2
C69 C70 C71 119.6(7)
C69 C70 H065 120.2
C71 C70 H065 120.2
C72 C71 C70 120.3(7)
C72 C71 H108 119.9
C70 C71 H108 119.9
C71 C72 C67 120.5(7)
C71 C72 H058 119.8
C67 C72 H058 119.8
C78 C73 C74 118.5(5)
C78 C73 P2 121.1(4)
C74 C73 P2 120.4(5)
C75 C74 C73 119.8(6)
C75 C74 H314 120.1
C73 C74 H314 120.1
C76 C75 C74 120.9(6)
C76 C75 H315 119.5
C74 C75 H315 119.5
C75 C76 C77 120.4(6)
C75 C76 H016 119.8
C77 C76 H016 119.8
C76 C77 C78 119.5(6)
C76 C77 H056 120.2
C78 C77 H056 120.2
C77 C78 C73 120.9(5)
C77 C78 H017 119.6
C73 C78 H017 119.6
C80 C79 C84 119.5(6)
C80 C79 P2 119.3(5)
C84 C79 P2 121.1(5)
C81 C80 C79 118.5(6)
C81 C80 H026 120.8
C79 C80 H026 120.8
C82 C81 C80 121.5(7)
C82 C81 H095 119.2
C80 C81 H095 119.2
C81 C82 C83 119.5(7)
C81 C82 H301 120.2
C83 C82 H301 120.2
C84 C83 C82 121.2(7)
C84 C83 H089 119.4
C82 C83 H089 119.4
C83 C84 C79 119.5(8)
C83 C84 H300 120.2
C79 C84 H300 120.2
C90 C85 C86 119.1(5)
C90 C85 P3 119.8(4)
C86 C85 P3 121.1(5)
C87 C86 C85 119.8(6)
C87 C86 H070 120.1
C85 C86 H070 120.1
C88 C87 C86 120.9(6)
C88 C87 H067 119.5
C86 C87 H067 119.5
C87 C88 C89 120.2(6)
C87 C88 H076 119.9
C89 C88 H076 119.9
C90 C89 C88 119.5(6)
C90 C89 H081 120.2
C88 C89 H081 120.2
C85 C90 C89 120.5(6)
C85 C90 H085 119.8
C89 C90 H085 119.8
C96 C91 C92 118.0(5)
C96 C91 P3 119.8(4)
C92 C91 P3 122.2(5)
C93 C92 C91 121.1(6)
C93 C92 H057 119.4
C91 C92 H057 119.4
C94 C93 C92 119.4(6)
C94 C93 H080 120.3
C92 C93 H080 120.3
C93 C94 C95 120.3(6)
C93 C94 H051 119.9
C95 C94 H051 119.9
C96 C95 C94 120.3(6)
C96 C95 H029 119.8
C94 C95 H029 119.8
C95 C96 C91 120.8(6)
C95 C96 H011 119.6
C91 C96 H011 119.6
C102 C97 C98 119.2(5)
C102 C97 P4 119.7(4)
C98 C97 P4 121.1(4)
C99 C98 C97 120.9(6)
C99 C98 H074 119.5
C97 C98 H074 119.5
C98 C99 C100 119.5(6)
C98 C99 H060 120.2
C100 C99 H060 120.2
C101 C100 C99 119.8(6)
C101 C100 H010 120.1
C99 C100 H010 120.1
C100 C101 C102 120.7(6)
C100 C101 H049 119.6
C102 C101 H049 119.6
C97 C102 C101 119.8(6)
C97 C102 H086 120.1
C101 C102 H086 120.1
C108 C103 C104 119.3(5)
C108 C103 P4 123.1(5)
C104 C103 P4 117.6(4)
C105 C104 C103 119.8(6)
C105 C104 H059 120.1
C103 C104 H059 120.1
C104 C105 C106 120.6(6)
C104 C105 H094 119.7
C106 C105 H094 119.7
C107 C106 C105 119.0(6)
C107 C106 H037 120.5
C105 C106 H037 120.5
C106 C107 C108 120.9(6)
C106 C107 H028 119.6
C108 C107 H028 119.6
C107 C108 C103 120.4(6)
C107 C108 H033 119.8
C103 C108 H033 119.8
C110 C109 P1 116.7(4)
C110 C109 H01A 108.1
P1 C109 H01A 108.1
C110 C109 H01B 108.1
P1 C109 H01B 108.1
H01A C109 H01B 107.3
C109 C110 C111 116.5(5)
C109 C110 H06A 108.2
C111 C110 H06A 108.2
C109 C110 H06B 108.2
C111 C110 H06B 108.2
H06A C110 H06B 107.3
C110 C111 P2 115.7(4)
C110 C111 H10A 108.4
P2 C111 H10A 108.4
C110 C111 H10B 108.4
P2 C111 H10B 108.4
H10A C111 H10B 107.4
C113 C112 P4 117.8(4)
C113 C112 H04A 107.9
P4 C112 H04A 107.9
C113 C112 H04B 107.9
P4 C112 H04B 107.9
H04A C112 H04B 107.2
C114 C113 C112 119.0(5)
C114 C113 H08A 107.6
C112 C113 H08A 107.6
C114 C113 H08B 107.6
C112 C113 H08B 107.6
H08A C113 H08B 107.0
C113 C114 P3 116.7(5)
C113 C114 H03A 108.1
P3 C114 H03A 108.1
C113 C114 H03B 108.1
P3 C114 H03B 108.1
H03A C114 H03B 107.3
O5 C115 H40A 109.5
O5 C115 H40B 109.5
H40A C115 H40B 109.5
O5 C115 H40C 109.5
H40A C115 H40C 109.5
H40B C115 H40C 109.5
O6 C116 H40D 109.5
O6 C116 H40E 109.5
H40D C116 H40E 109.5
O6 C116 H40F 109.5
H40D C116 H40F 109.5
H40E C116 H40F 109.5
O7 C117 H40G 109.5
O7 C117 H40H 109.5
H40G C117 H40H 109.5
O7 C117 H40I 109.5
H40G C117 H40I 109.5
H40H C117 H40I 109.5
Cl2 C118 Cl1 110.9(6)
Cl2 C118 H35A 109.5
Cl1 C118 H35A 109.5
Cl2 C118 H35B 109.5
Cl1 C118 H35B 109.5
H35A C118 H35B 108.1
C120 C119 H09A 109.5
C120 C119 H09B 109.5
H09A C119 H09B 109.5
C120 C119 H09C 109.5
H09A C119 H09C 109.5
H09B C119 H09C 109.5
O8 C120 C121 121.8(7)
O8 C120 C119 121.3(7)
C121 C120 C119 116.9(7)
C120 C121 H30A 109.5
C120 C121 H30B 109.5
H30A C121 H30B 109.5
C120 C121 H30C 109.5
H30A C121 H30C 109.5
H30B C121 H30C 109.5
C9 O1 H3O 107.7
C22 O2 H1O 108.9
C35 O3 H4O 109.1
C48 O4 H2O 108.9
C115 O5 H11 109.5
C116 O6 H12 109.5
C117 O7 H13 109.5
C67 P1 C61 106.2(3)
C67 P1 C109 104.5(3)
C61 P1 C109 105.5(3)
C67 P1 Au1 113.15(19)
C61 P1 Au1 112.0(2)
C109 P1 Au1 114.66(19)
C73 P2 C79 108.0(3)
C73 P2 C111 104.0(3)
C79 P2 C111 103.6(3)
C73 P2 Au2 114.09(19)
C79 P2 Au2 112.2(2)
C111 P2 Au2 114.1(2)
C91 P3 C85 108.0(3)
C91 P3 C114 103.9(3)
C85 P3 C114 105.3(3)
C91 P3 Au3 114.51(19)
C85 P3 Au3 109.27(19)
C114 P3 Au3 115.28(19)
C112 P4 C97 105.7(3)
C112 P4 C103 104.1(3)
C97 P4 C103 106.6(3)
C112 P4 Au4 116.57(19)
C97 P4 Au4 110.28(19)
C103 P4 Au4 112.87(18)
F5 P5 F1 90.6(4)
F5 P5 F4 89.6(3)
F1 P5 F4 179.7(4)
F5 P5 F3 89.5(4)
F1 P5 F3 88.7(3)
F4 P5 F3 91.0(4)
F5 P5 F2 177.7(4)
F1 P5 F2 90.6(4)
F4 P5 F2 89.3(3)
F3 P5 F2 88.5(4)
F5 P5 F6 93.2(4)
F1 P5 F6 89.5(3)
F4 P5 F6 90.8(4)
F3 P5 F6 176.8(4)
F2 P5 F6 88.8(4)
F9 P6 F11 85.8(7)
F9 P6 F10 96.5(7)
F11 P6 F10 177.7(6)
F9 P6 F7 90.0(5)
F11 P6 F7 86.6(5)
F10 P6 F7 94.1(5)
F9 P6 F12 175.5(7)
F11 P6 F12 90.9(6)
F10 P6 F12 86.8(6)
F7 P6 F12 92.8(5)
F9 P6 F8 90.8(4)
F11 P6 F8 92.0(5)
F10 P6 F8 87.3(4)
F7 P6 F8 178.3(5)
F12 P6 F8 86.3(5)
C1 Au1 P1 173.55(14)
C1 Au1 C2 30.57(19)
P1 Au1 C2 154.69(14)
C1 Au1 Au6 83.71(13)
P1 Au1 Au6 93.60(4)
C2 Au1 Au6 109.06(14)
C1 Au1 Au5 35.02(13)
P1 Au1 Au5 139.42(4)
C2 Au1 Au5 65.59(14)
Au6 Au1 Au5 55.296(6)
C1 Au1 Au2 89.93(14)
P1 Au1 Au2 83.63(4)
C2 Au1 Au2 116.44(14)
Au6 Au1 Au2 62.442(6)
Au5 Au1 Au2 59.962(6)
C7 Au2 P2 171.94(13)
C7 Au2 C8 30.86(18)
P2 Au2 C8 155.44(13)
C7 Au2 Au5 75.31(14)
P2 Au2 Au5 103.95(4)
C8 Au2 Au5 95.15(12)
C7 Au2 Au1 89.24(13)
P2 Au2 Au1 83.57(4)
C8 Au2 Au1 119.84(13)
Au5 Au2 Au1 59.769(6)
C3 Au3 P3 174.62(14)
C3 Au3 C4 31.17(18)
P3 Au3 C4 149.23(13)
C3 Au3 Au4 93.64(13)
P3 Au3 Au4 84.11(3)
C4 Au3 Au4 123.39(13)
C3 Au3 Au6 36.35(13)
P3 Au3 Au6 142.79(4)
C4 Au3 Au6 67.49(13)
Au4 Au3 Au6 59.530(5)
C3 Au3 Au5 80.62(14)
P3 Au3 Au5 102.38(4)
C4 Au3 Au5 103.49(12)
Au4 Au3 Au5 60.489(6)
Au6 Au3 Au5 54.587(6)
C5 Au4 P4 177.77(14)
C5 Au4 C6 30.54(18)
P4 Au4 C6 150.79(13)
C5 Au4 Au3 94.44(13)
P4 Au4 Au3 83.56(4)
C6 Au4 Au3 121.61(13)
C5 Au4 Au6 84.85(13)
P4 Au4 Au6 95.06(4)
C6 Au4 Au6 109.45(12)
Au3 Au4 Au6 61.972(6)
C5 Au4 Au5 36.56(13)
P4 Au4 Au5 142.08(4)
C6 Au4 Au5 67.09(12)
Au3 Au4 Au5 62.180(6)
Au6 Au4 Au5 55.776(6)
C1 Au5 C5 175.4(2)
C1 Au5 Au6 91.20(16)
C5 Au5 Au6 93.44(16)
C1 Au5 Au4 142.35(16)
C5 Au5 Au4 41.40(15)
Au6 Au5 Au4 60.899(6)
C1 Au5 Au3 88.13(15)
C5 Au5 Au3 94.19(14)
Au6 Au5 Au3 61.891(7)
Au4 Au5 Au3 57.331(6)
C1 Au5 Au1 39.39(15)
C5 Au5 Au1 144.26(15)
Au6 Au5 Au1 59.494(7)
Au4 Au5 Au1 120.362(9)
Au3 Au5 Au1 92.463(7)
C1 Au5 Au2 94.01(15)
C5 Au5 Au2 87.88(15)
Au6 Au5 Au2 63.991(7)
Au4 Au5 Au2 95.111(7)
Au3 Au5 Au2 125.871(9)
Au1 Au5 Au2 60.269(6)
C3 Au6 C7 176.7(2)
C3 Au6 Au5 92.09(16)
C7 Au6 Au5 86.81(16)
C3 Au6 Au1 82.63(15)
C7 Au6 Au1 99.66(15)
Au5 Au6 Au1 65.210(7)
C3 Au6 Au4 97.31(14)
C7 Au6 Au4 79.46(15)
Au5 Au6 Au4 63.325(6)
Au1 Au6 Au4 128.500(9)
C3 Au6 Au3 41.30(15)
C7 Au6 Au3 135.76(15)
Au5 Au6 Au3 63.522(7)
Au1 Au6 Au3 96.590(7)
Au4 Au6 Au3 58.498(6)
C122 O9 H9 109.5
O9 C122 H12A 109.5
O9 C122 H12B 109.5
H12A C122 H12B 109.5
O9 C122 H12C 109.5
H12A C122 H12C 109.5
H12B C122 H12C 109.5

loop_
_geom_bond_atom_site_label_1
_geom_bond_atom_site_label_2
_geom_bond_distance
C1 C2 1.209(8)
C1 Au5 1.990(5)
C1 Au1 2.200(5)
C2 C9 1.482(8)
C2 Au1 2.353(5)
C3 C4 1.222(7)
C3 Au6 1.986(5)
C3 Au3 2.211(5)
C4 C22 1.485(7)
C4 Au3 2.322(5)
C5 C6 1.203(7)
C5 Au5 1.990(5)
C5 Au4 2.210(5)
C6 C35 1.497(7)
C6 Au4 2.336(5)
C7 C8 1.223(7)
C7 Au6 1.988(5)
C7 Au2 2.246(5)
C8 C48 1.483(7)
C8 Au2 2.339(5)
C9 O1 1.421(7)
C9 C10 1.539(8)
C9 C16 1.542(9)
C10 C11 1.366(9)
C10 C15 1.390(10)
C11 C12 1.417(12)
C11 H310 0.9500
C12 C13 1.347(16)
C12 H311 0.9500
C13 C14 1.367(14)
C13 H312 0.9500
C14 C15 1.373(9)
C14 H091 0.9500
C15 H055 0.9500
C16 C17 1.389(9)
C16 C21 1.398(8)
C17 C18 1.381(9)
C17 H034 0.9500
C18 C19 1.379(12)
C18 H092 0.9500
C19 C20 1.358(13)
C19 H313 0.9500
C20 C21 1.380(11)
C20 H093 0.9500
C21 H079 0.9500
C22 O2 1.425(7)
C22 C29 1.530(8)
C22 C23 1.557(8)
C23 C24 1.383(9)
C23 C28 1.384(9)
C24 C25 1.389(10)
C24 H102 0.9500
C25 C26 1.362(14)
C25 H316 0.9500
C26 C27 1.384(13)
C26 H317 0.9500
C27 C28 1.402(10)
C27 H111 0.9500
C28 H036 0.9500
C29 C30 1.376(8)
C29 C34 1.396(8)
C30 C31 1.386(9)
C30 H032 0.9500
C31 C32 1.364(9)
C31 H043 0.9500
C32 C33 1.384(9)
C32 H083 0.9500
C33 C34 1.396(8)
C33 H090 0.9500
C34 H069 0.9500
C35 O3 1.412(7)
C35 C42 1.535(7)
C35 C36 1.548(8)
C36 C41 1.378(10)
C36 C37 1.400(9)
C37 C38 1.417(11)
C37 H096 0.9500
C38 C39 1.375(15)
C38 H309 0.9500
C39 C40 1.347(14)
C39 H308 0.9500
C40 C41 1.386(9)
C40 H307 0.9500
C41 H073 0.9500
C42 C43 1.385(8)
C42 C47 1.392(8)
C43 C44 1.390(8)
C43 H013 0.9500
C44 C45 1.380(10)
C44 H031 0.9500
C45 C46 1.387(10)
C45 H020 0.9500
C46 C47 1.378(8)
C46 H023 0.9500
C47 H077 0.9500
C48 O4 1.423(6)
C48 C49 1.531(7)
C48 C55 1.536(7)
C49 C50 1.396(8)
C49 C54 1.398(8)
C50 C51 1.391(8)
C50 H062 0.9500
C51 C52 1.373(10)
C51 H305 0.9500
C52 C53 1.385(11)
C52 H087 0.9500
C53 C54 1.398(8)
C53 H097 0.9500
C54 H012 0.9500
C55 C56 1.376(8)
C55 C60 1.403(8)
C56 C57 1.394(8)
C56 H064 0.9500
C57 C58 1.360(9)
C57 H063 0.9500
C58 C59 1.385(9)
C58 H350 0.9500
C59 C60 1.387(8)
C59 H072 0.9500
C60 H003 0.9500
C61 C66 1.369(9)
C61 C62 1.386(9)
C61 P1 1.819(6)
C62 C63 1.394(9)
C62 H071 0.9500
C63 C64 1.370(10)
C63 H084 0.9500
C64 C65 1.372(11)
C64 H024 0.9500
C65 C66 1.390(9)
C65 H054 0.9500
C66 H027 0.9500
C67 C68 1.383(9)
C67 C72 1.385(9)
C67 P1 1.816(6)
C68 C69 1.383(9)
C68 H039 0.9500
C69 C70 1.386(11)
C69 H045 0.9500
C70 C71 1.392(11)
C70 H065 0.9500
C71 C72 1.370(10)
C71 H108 0.9500
C72 H058 0.9500
C73 C78 1.387(8)
C73 C74 1.401(8)
C73 P2 1.813(6)
C74 C75 1.381(10)
C74 H314 0.9500
C75 C76 1.357(10)
C75 H315 0.9500
C76 C77 1.381(9)
C76 H016 0.9500
C77 C78 1.384(8)
C77 H056 0.9500
C78 H017 0.9500
C79 C80 1.392(9)
C79 C84 1.408(9)
C79 P2 1.814(6)
C80 C81 1.386(9)
C80 H026 0.9500
C81 C82 1.363(11)
C81 H095 0.9500
C82 C83 1.375(12)
C82 H301 0.9500
C83 C84 1.357(10)
C83 H089 0.9500
C84 H300 0.9500
C85 C90 1.384(8)
C85 C86 1.393(8)
C85 P3 1.817(5)
C86 C87 1.388(9)
C86 H070 0.9500
C87 C88 1.351(9)
C87 H067 0.9500
C88 C89 1.392(9)
C88 H076 0.9500
C89 C90 1.387(8)
C89 H081 0.9500
C90 H085 0.9500
C91 C96 1.385(8)
C91 C92 1.397(8)
C91 P3 1.811(6)
C92 C93 1.387(9)
C92 H057 0.9500
C93 C94 1.370(10)
C93 H080 0.9500
C94 C95 1.378(10)
C94 H051 0.9500
C95 C96 1.376(8)
C95 H029 0.9500
C96 H011 0.9500
C97 C102 1.382(8)
C97 C98 1.387(8)
C97 P4 1.810(6)
C98 C99 1.380(8)
C98 H074 0.9500
C99 C100 1.389(9)
C99 H060 0.9500
C100 C101 1.369(9)
C100 H010 0.9500
C101 C102 1.391(8)
C101 H049 0.9500
C102 H086 0.9500
C103 C108 1.386(8)
C103 C104 1.394(8)
C103 P4 1.812(6)
C104 C105 1.383(9)
C104 H059 0.9500
C105 C106 1.396(9)
C105 H094 0.9500
C106 C107 1.370(9)
C106 H037 0.9500
C107 C108 1.382(9)
C107 H028 0.9500
C108 H033 0.9500
C109 C110 1.521(8)
C109 P1 1.825(5)
C109 H01A 0.9900
C109 H01B 0.9900
C110 C111 1.538(9)
C110 H06A 0.9900
C110 H06B 0.9900
C111 P2 1.834(6)
C111 H10A 0.9900
C111 H10B 0.9900
C112 C113 1.539(8)
C112 P4 1.798(5)
C112 H04A 0.9900
C112 H04B 0.9900
C113 C114 1.509(8)
C113 H08A 0.9900
C113 H08B 0.9900
C114 P3 1.834(6)
C114 H03A 0.9900
C114 H03B 0.9900
C115 O5 1.341(10)
C115 H40A 0.9800
C115 H40B 0.9800
C115 H40C 0.9800
C116 O6 1.355(11)
C116 H40D 0.9800
C116 H40E 0.9800
C116 H40F 0.9800
C117 O7 1.392(13)
C117 H40G 0.9800
C117 H40H 0.9800
C117 H40I 0.9800
C118 Cl2 1.730(13)
C118 Cl1 1.786(12)
C118 H35A 0.9900
C118 H35B 0.9900
C119 C120 1.500(10)
C119 H09A 0.9800
C119 H09B 0.9800
C119 H09C 0.9800
C120 O8 1.198(8)
C120 C121 1.484(11)
C121 H30A 0.9800
C121 H30B 0.9800
C121 H30C 0.9800
O1 H3O 0.8589
O2 H1O 0.8657
O3 H4O 0.8693
O4 H2O 0.8492
O5 H11 0.8400
O6 H12 0.8400
O7 H13 0.8400
F1 P5 1.573(5)
F2 P5 1.582(6)
F3 P5 1.581(6)
F4 P5 1.579(5)
F5 P5 1.544(6)
F6 P5 1.585(5)
F7 P6 1.535(6)
F8 P6 1.576(6)
F9 P6 1.511(8)
F10 P6 1.532(7)
F11 P6 1.520(7)
F12 P6 1.572(8)
P1 Au1 2.2714(14)
P2 Au2 2.2799(14)
P3 Au3 2.2803(13)
P4 Au4 2.2753(14)
Au1 Au6 3.1690(3)
Au1 Au5 3.3392(3)
Au1 Au2 3.3560(3)
Au2 Au5 3.3457(3)
Au3 Au4 3.1610(3)
Au3 Au6 3.2726(3)
Au3 Au5 3.3210(3)
Au4 Au6 3.1954(3)
Au4 Au5 3.2678(3)
Au5 Au6 3.0238(3)
O9 C122 1.4491(10)
O9 H9 0.8400
C122 H12A 0.9800
C122 H12B 0.9800
C122 H12C 0.9800
